data_1507636
loop_
_publ_author_name
'Yamaguchi, Yuji'
'Maruya, Yukihiro'
'Katagiri, Hiroshi'
'Nakayama, Ken-Ichi'
'Ohba, Yoshihiro'

_publ_section_title
;
 Synthesis, Properties, and OFET Characteristics of
 5,5'-Di(2-azulenyl)-2,2'-bithiophene (DAzBT) and
 2,5-Di(2-azulenyl)-thieno[3,2-b]thiophene (DAzTT).
;
_journal_issue 9
_journal_name_full 'Organic letters'
_journal_page_first 2316
_journal_page_last 2319
_journal_paper_doi 10.1021/ol3007327
_journal_volume 14
_journal_year 2012
_chemical_formula_moiety 'C28 H18 S2'
_chemical_formula_sum 'C28 H18 S2'
_chemical_formula_weight 418.54
_chemical_name_systematic
; 
 ? 
;
_space_group_IT_number 14
_symmetry_cell_setting monoclinic
_symmetry_space_group_name_Hall '-P 2yab'
_symmetry_space_group_name_H-M 'P 1 21/a 1'
_atom_sites_solution_hydrogens geom
_atom_sites_solution_primary direct
_atom_sites_solution_secondary difmap
_audit_creation_method SHELXL-97
_cell_angle_alpha 90.00
_cell_angle_beta 95.65(2)
_cell_angle_gamma 90.00
_cell_formula_units_Z 2
_cell_length_a 6.055(6)
_cell_length_b 7.542(8)
_cell_length_c 21.60(2)
_cell_measurement_reflns_used 2175
_cell_measurement_temperature 103
_cell_measurement_theta_max 27.4584
_cell_measurement_theta_min 3.7916
_cell_volume 981.6(17)
_computing_cell_refinement 'CrystalClear (Rigaku In., 2008)'
_computing_data_collection 'CrystalClear (Rigaku In., 2008)'
_computing_data_reduction 'CrystalClear (Rigaku In., 2008)'
_computing_molecular_graphics 'PLATON(Spek, 2009)'
_computing_publication_material 'Yadokari-XG 2009 (Wakita, Kabuto et al ., 2009)'
_computing_structure_refinement 'SHELXL-97 (Sheldrick, 2008)'
_computing_structure_solution 'SHELXS-97 (Sheldrick, 2008)'
_diffrn_ambient_temperature 103
_diffrn_detector_area_resol_mean 28.5714
_diffrn_measured_fraction_theta_full 0.993
_diffrn_measured_fraction_theta_max 0.993
_diffrn_measurement_device 'Rigaku Saturn'
_diffrn_measurement_method \w
_diffrn_radiation_detector CCD
_diffrn_radiation_monochromator 'Graphite Monochromator'
_diffrn_radiation_source 'Rotating Anode'
_diffrn_radiation_type 'Mo K\a'
_diffrn_radiation_wavelength 0.71075
_diffrn_reflns_av_R_equivalents 0.0999
_diffrn_reflns_av_sigmaI/netI 0.0814
_diffrn_reflns_limit_h_max 7
_diffrn_reflns_limit_h_min -7
_diffrn_reflns_limit_k_max 9
_diffrn_reflns_limit_k_min -9
_diffrn_reflns_limit_l_max 28
_diffrn_reflns_limit_l_min -28
_diffrn_reflns_number 11402
_diffrn_reflns_theta_full 27.62
_diffrn_reflns_theta_max 27.62
_diffrn_reflns_theta_min 3.30
_diffrn_standards_number 5111
_exptl_absorpt_coefficient_mu 0.285
_exptl_absorpt_correction_T_max 1.0000
_exptl_absorpt_correction_T_min 0.7829
_exptl_absorpt_correction_type multi-scan
_exptl_absorpt_process_details '(REQAB; Jacobson, 1998)'
_exptl_crystal_colour Green
_exptl_crystal_density_diffrn 1.416
_exptl_crystal_density_method 'not measured'
_exptl_crystal_description Prism
_exptl_crystal_F_000 436
_exptl_crystal_size_max 0.70
_exptl_crystal_size_mid 0.10
_exptl_crystal_size_min 0.05
_refine_diff_density_max 0.565
_refine_diff_density_min -0.338
_refine_diff_density_rms 0.107
_refine_ls_extinction_method none
_refine_ls_goodness_of_fit_ref 1.087
_refine_ls_hydrogen_treatment constr
_refine_ls_matrix_type full
_refine_ls_number_parameters 136
_refine_ls_number_reflns 2267
_refine_ls_number_restraints 0
_refine_ls_restrained_S_all 1.087
_refine_ls_R_factor_all 0.1223
_refine_ls_R_factor_gt 0.0849
_refine_ls_shift/su_max 0.000
_refine_ls_shift/su_mean 0.000
_refine_ls_structure_factor_coef Fsqd
_refine_ls_weighting_details 'calc w=1/[\s^2^(Fo^2^)+(0.1117P)^2^+0.7111P] where P=(Fo^2^+2Fc^2^)/3'
_refine_ls_weighting_scheme calc
_refine_ls_wR_factor_gt 0.2043
_refine_ls_wR_factor_ref 0.2321
_reflns_number_gt 1539
_reflns_number_total 2267
_reflns_threshold_expression >2sigma(I)
_cod_data_source_file ol3007327_si_002.cif
_cod_data_source_block dazbt
_cod_depositor_comments
;
The following automatic conversions were performed:

'_exptl_absorpt_correction_type' value 'Multi-scan' changed to
'multi-scan' according to
/home/saulius/struct/CIF-dictionaries/cif_core.dic dictionary named
'cif_core.dic' version 2.4.1 from 2010-06-29.

Automatic conversion script
Id: cif_fix_values 1715 2011-07-08 13:25:40Z adriana 
;
_cod_original_cell_volume 981.6(18)
_cod_original_sg_symbol_H-M 'P 21/a'
_cod_database_code 1507636

loop_
_symmetry_equiv_pos_as_xyz
'x, y, z'
'-x+1/2, y+1/2, -z'
'-x, -y, -z'
'x-1/2, -y-1/2, z'

loop_
_atom_site_label
_atom_site_type_symbol
_atom_site_fract_x
_atom_site_fract_y
_atom_site_fract_z
_atom_site_U_iso_or_equiv
_atom_site_adp_type
_atom_site_occupancy
_atom_site_symmetry_multiplicity
_atom_site_calc_flag
_atom_site_refinement_flags
C1 C 0.4105(6) -0.0643(5) 0.77501(19) 0.0235(9) Uani 1 1 d .
H1 H 0.5390 -0.1163 0.7964 0.028 Uiso 1 1 calc R
C2 C 0.2250(6) -0.0008(5) 0.8027(2) 0.0258(9) Uani 1 1 d .
C3 C 0.0707(6) 0.0723(5) 0.75634(19) 0.0249(9) Uani 1 1 d .
H3 H -0.0660 0.1269 0.7634 0.030 Uiso 1 1 calc R
C4 C 0.1519(6) 0.0512(5) 0.6985(2) 0.0248(9) Uani 1 1 d .
C5 C 0.0469(7) 0.0999(5) 0.6408(2) 0.0276(9) Uani 1 1 d .
H5 H -0.0914 0.1586 0.6420 0.033 Uiso 1 1 calc R
C6 C 0.1133(7) 0.0758(5) 0.5815(2) 0.0297(10) Uani 1 1 d .
H6 H 0.0138 0.1176 0.5479 0.036 Uiso 1 1 calc R
C7 C 0.3092(7) -0.0027(6) 0.5656(2) 0.0315(10) Uani 1 1 d .
H7 H 0.3240 -0.0064 0.5222 0.038 Uiso 1 1 calc R
C8 C 0.4864(7) -0.0764(6) 0.6031(2) 0.0327(10) Uani 1 1 d .
H8 H 0.6027 -0.1236 0.5816 0.039 Uiso 1 1 calc R
C9 C 0.5167(7) -0.0906(5) 0.6676(2) 0.0293(10) Uani 1 1 d .
H9 H 0.6526 -0.1430 0.6841 0.035 Uiso 1 1 calc R
C10 C 0.3746(6) -0.0383(5) 0.7113(2) 0.0252(9) Uani 1 1 d .
S1 S -0.03460(16) 0.06457(13) 0.90003(5) 0.0260(3) Uani 1 1 d .
C11 C 0.2000(7) -0.0157(5) 0.8682(2) 0.0264(9) Uani 1 1 d .
C12 C 0.3433(7) -0.0940(5) 0.9138(2) 0.0260(9) Uani 1 1 d .
H12 H 0.4814 -0.1445 0.9057 0.031 Uiso 1 1 calc R
C13 C 0.2678(7) -0.0927(5) 0.9727(2) 0.0273(9) Uani 1 1 d .
H13 H 0.3489 -0.1418 1.0086 0.033 Uiso 1 1 calc R
C14 C 0.0624(6) -0.0125(5) 0.97369(19) 0.0251(9) Uani 1 1 d .

loop_
_atom_site_aniso_label
_atom_site_aniso_U_11
_atom_site_aniso_U_22
_atom_site_aniso_U_33
_atom_site_aniso_U_23
_atom_site_aniso_U_13
_atom_site_aniso_U_12
C1 0.0149(18) 0.024(2) 0.032(2) 0.0037(16) 0.0039(15) -0.0003(14)
C2 0.022(2) 0.022(2) 0.034(2) 0.0013(17) 0.0051(17) -0.0021(15)
C3 0.0139(18) 0.031(2) 0.030(2) -0.0004(17) 0.0026(15) -0.0004(15)
C4 0.0190(19) 0.026(2) 0.029(2) 0.0004(16) 0.0039(16) -0.0015(15)
C5 0.019(2) 0.031(2) 0.033(2) -0.0042(17) 0.0064(17) 0.0002(15)
C6 0.024(2) 0.040(2) 0.025(2) -0.0015(18) 0.0025(17) -0.0042(17)
C7 0.026(2) 0.043(3) 0.027(2) -0.0054(18) 0.0096(18) -0.0050(18)
C8 0.028(2) 0.035(2) 0.038(3) -0.0068(19) 0.0146(19) -0.0009(17)
C9 0.020(2) 0.031(2) 0.038(3) -0.0007(18) 0.0065(18) 0.0014(16)
C10 0.0184(19) 0.025(2) 0.032(2) -0.0022(17) 0.0048(16) -0.0034(15)
S1 0.0210(6) 0.0294(6) 0.0278(6) 0.0025(4) 0.0031(4) 0.0030(4)
C11 0.024(2) 0.023(2) 0.032(2) -0.0026(17) 0.0038(17) 0.0005(16)
C12 0.022(2) 0.024(2) 0.033(2) 0.0029(17) 0.0052(17) -0.0038(15)
C13 0.025(2) 0.025(2) 0.032(2) 0.0032(16) 0.0004(17) -0.0012(15)
C14 0.023(2) 0.023(2) 0.030(2) -0.0004(16) 0.0018(16) -0.0046(15)

loop_
_atom_type_symbol
_atom_type_description
_atom_type_scat_dispersion_real
_atom_type_scat_dispersion_imag
_atom_type_scat_source
C C 0.0033 0.0016 'International Tables Vol C Tables 4.2.6.8 and 6.1.1.4'
H H 0.0000 0.0000 'International Tables Vol C Tables 4.2.6.8 and 6.1.1.4'
S S 0.1246 0.1234 'International Tables Vol C Tables 4.2.6.8 and 6.1.1.4'

loop_
_geom_angle_atom_site_label_1
_geom_angle_atom_site_label_2
_geom_angle_atom_site_label_3
_geom_angle
_geom_angle_site_symmetry_1
_geom_angle_site_symmetry_3
C10 C1 C2 108.7(3) . .
C10 C1 H1 125.6 . .
C2 C1 H1 125.6 . .
C1 C2 C3 109.3(4) . .
C1 C2 C11 123.8(4) . .
C3 C2 C11 126.9(4) . .
C4 C3 C2 108.9(4) . .
C4 C3 H3 125.6 . .
C2 C3 H3 125.6 . .
C5 C4 C3 127.0(4) . .
C5 C4 C10 127.1(4) . .
C3 C4 C10 105.9(4) . .
C6 C5 C4 130.0(4) . .
C6 C5 H5 115.0 . .
C4 C5 H5 115.0 . .
C5 C6 C7 127.7(4) . .
C5 C6 H6 116.2 . .
C7 C6 H6 116.2 . .
C8 C7 C6 130.3(4) . .
C8 C7 H7 114.8 . .
C6 C7 H7 114.8 . .
C9 C8 C7 129.2(4) . .
C9 C8 H8 115.4 . .
C7 C8 H8 115.4 . .
C8 C9 C10 128.8(4) . .
C8 C9 H9 115.6 . .
C10 C9 H9 115.6 . .
C1 C10 C9 125.8(4) . .
C1 C10 C4 107.2(3) . .
C9 C10 C4 127.0(4) . .
C14 S1 C11 91.7(2) . .
C12 C11 C2 127.9(4) . .
C12 C11 S1 110.3(3) . .
C2 C11 S1 121.8(3) . .
C11 C12 C13 114.1(4) . .
C11 C12 H12 122.9 . .
C13 C12 H12 122.9 . .
C14 C13 C12 113.1(4) . .
C14 C13 H13 123.5 . .
C12 C13 H13 123.5 . .
C13 C14 C14 127.7(5) . 3_557
C13 C14 S1 110.8(3) . .
C14 C14 S1 121.5(4) 3_557 .

loop_
_geom_bond_atom_site_label_1
_geom_bond_atom_site_label_2
_geom_bond_distance
_geom_bond_site_symmetry_2
C1 C10 1.385(6) .
C1 C2 1.408(5) .
C1 H1 0.9500 .
C2 C3 1.413(5) .
C2 C11 1.441(6) .
C3 C4 1.396(6) .
C3 H3 0.9500 .
C4 C5 1.393(6) .
C4 C10 1.509(6) .
C5 C6 1.390(6) .
C5 H5 0.9500 .
C6 C7 1.399(6) .
C6 H6 0.9500 .
C7 C8 1.396(6) .
C7 H7 0.9500 .
C8 C9 1.391(6) .
C8 H8 0.9500 .
C9 C10 1.396(6) .
C9 H9 0.9500 .
S1 C14 1.741(4) .
S1 C11 1.746(4) .
C11 C12 1.379(6) .
C12 C13 1.395(6) .
C12 H12 0.9500 .
C13 C14 1.385(6) .
C13 H13 0.9500 .
C14 C14 1.438(8) 3_557

loop_
_geom_torsion_atom_site_label_1
_geom_torsion_atom_site_label_2
_geom_torsion_atom_site_label_3
_geom_torsion_atom_site_label_4
_geom_torsion
_geom_torsion_site_symmetry_4
C10 C1 C2 C3 -1.9(4) .
C10 C1 C2 C11 176.4(4) .
C1 C2 C3 C4 1.9(5) .
C11 C2 C3 C4 -176.3(4) .
C2 C3 C4 C5 177.8(4) .
C2 C3 C4 C10 -1.2(4) .
C3 C4 C5 C6 -176.8(4) .
C10 C4 C5 C6 1.9(7) .
C4 C5 C6 C7 -1.3(8) .
C5 C6 C7 C8 0.1(8) .
C6 C7 C8 C9 -0.5(8) .
C7 C8 C9 C10 1.7(8) .
C2 C1 C10 C9 -177.2(4) .
C2 C1 C10 C4 1.1(4) .
C8 C9 C10 C1 176.6(4) .
C8 C9 C10 C4 -1.4(7) .
C5 C4 C10 C1 -178.9(4) .
C3 C4 C10 C1 0.0(4) .
C5 C4 C10 C9 -0.6(7) .
C3 C4 C10 C9 178.3(4) .
C1 C2 C11 C12 -1.4(7) .
C3 C2 C11 C12 176.6(4) .
C1 C2 C11 S1 -179.7(3) .
C3 C2 C11 S1 -1.7(6) .
C14 S1 C11 C12 -1.0(3) .
C14 S1 C11 C2 177.5(4) .
C2 C11 C12 C13 -177.7(4) .
S1 C11 C12 C13 0.8(5) .
C11 C12 C13 C14 0.0(5) .
C12 C13 C14 C14 -179.6(5) 3_557
C12 C13 C14 S1 -0.8(4) .
C11 S1 C14 C13 1.0(3) .
C11 S1 C14 C14 179.9(5) 3_557
